data_7002675
loop_
_publ_author_name
'Radloff, Christian'
'Weigand, Jan J.'
'Hahn, F. Ekkehardt'

_publ_section_title
;
 A tetranuclear molecular rectangle from four gold(I) atoms linked by
 dicarbene and diphosphine ligands
;
_journal_issue 43
_journal_name_full 'Dalton Transactions'
_journal_page_first 9392
_journal_page_last 9394
_journal_paper_doi 10.1039/b916651c
_journal_year 2009
_chemical_formula_moiety 'C24 H38 Au2 Cl2 N4, C H Cl3'
_chemical_formula_sum 'C25 H39 Au2 Cl5 N4'
_chemical_formula_weight 966.79
_chemical_name_systematic
;
?
;
_space_group_IT_number 14
_symmetry_cell_setting monoclinic
_symmetry_space_group_name_Hall '-P 2yn'
_symmetry_space_group_name_H-M 'P 1 21/n 1'
_atom_sites_solution_hydrogens geom
_atom_sites_solution_primary direct
_atom_sites_solution_secondary difmap
_audit_creation_method SHELXL-97
_cell_angle_alpha 90.00
_cell_angle_beta 104.0690(10)
_cell_angle_gamma 90.00
_cell_formula_units_Z 4
_cell_length_a 13.8358(12)
_cell_length_b 14.9350(13)
_cell_length_c 16.0256(14)
_cell_measurement_reflns_used 900
_cell_measurement_temperature 153(2)
_cell_measurement_theta_max 22.5
_cell_measurement_theta_min 1
_cell_volume 3212.2(5)
_computing_cell_refinement 'APEX2(Bruker AXS, 2007)'
_computing_data_collection 'APEX2(Bruker AXS, 2007)'
_computing_data_reduction 'SAINT,SADABS (Bruker AXS, 2007 )'
_computing_molecular_graphics
;
ORTEP3,L.J. Farrugia, J. Appl. Cryst. (1997) 30, 565
;
_computing_structure_refinement
;
SHELXL-97, G. M. Sheldrick, Acta Cryst. (2008) A64, 112-122
;
_computing_structure_solution
;
SHELXS-97 , G. M. Sheldrick, Acta Cryst. (2008) A64, 112-122
;
_diffrn_ambient_temperature 153(1)
_diffrn_detector_area_resol_mean 80
_diffrn_measured_fraction_theta_full 1.000
_diffrn_measured_fraction_theta_max 1.000
_diffrn_measurement_device_type 'CCD area detector'
_diffrn_measurement_method 'Omega and Phi scans'
_diffrn_radiation_monochromator graphite
_diffrn_radiation_source 'rotating anode'
_diffrn_radiation_type MoK\a
_diffrn_radiation_wavelength 0.71073
_diffrn_reflns_av_R_equivalents 0.0387
_diffrn_reflns_av_sigmaI/netI 0.0344
_diffrn_reflns_limit_h_max 19
_diffrn_reflns_limit_h_min -19
_diffrn_reflns_limit_k_max 20
_diffrn_reflns_limit_k_min -20
_diffrn_reflns_limit_l_max 22
_diffrn_reflns_limit_l_min -22
_diffrn_reflns_number 36327
_diffrn_reflns_theta_full 25.00
_diffrn_reflns_theta_max 29.57
_diffrn_reflns_theta_min 1.75
_exptl_absorpt_coefficient_mu 9.561
_exptl_absorpt_correction_T_max 0.4799
_exptl_absorpt_correction_T_min 0.3695
_exptl_absorpt_correction_type multi-scan
_exptl_absorpt_process_details
;
Corrections were done with the SADABS program, utilizing the none merged
raw data obtained from the integration process. Integration and final cell
refinement were done with SAINT.

SADABS reports ratio of Tmin/Tmax = 0.564011

;
_exptl_crystal_colour colourless
_exptl_crystal_density_diffrn 1.999
_exptl_crystal_density_method 'not measured'
_exptl_crystal_description block
_exptl_crystal_F_000 1840
_exptl_crystal_size_max 0.13
_exptl_crystal_size_mid 0.10
_exptl_crystal_size_min 0.09
_refine_diff_density_max 3.584
_refine_diff_density_min -1.477
_refine_diff_density_rms 0.189
_refine_ls_extinction_method none
_refine_ls_goodness_of_fit_ref 1.031
_refine_ls_hydrogen_treatment noref
_refine_ls_matrix_type full
_refine_ls_number_parameters 329
_refine_ls_number_reflns 9013
_refine_ls_number_restraints 0
_refine_ls_restrained_S_all 1.031
_refine_ls_R_factor_all 0.0563
_refine_ls_R_factor_gt 0.0385
_refine_ls_shift/su_max 0.001
_refine_ls_shift/su_mean 0.000
_refine_ls_structure_factor_coef Fsqd
_refine_ls_weighting_details 'calc w=1/[\s^2^(Fo^2^)+(0.0488P)^2^+17.8641P] where P=(Fo^2^+2Fc^2^)/3'
_refine_ls_weighting_scheme calc
_refine_ls_wR_factor_gt 0.0996
_refine_ls_wR_factor_ref 0.1080
_reflns_number_gt 6660
_reflns_number_total 9013
_reflns_threshold_expression >2sigma(I)
_cod_data_source_file b916651c.txt
_cod_data_source_block 1
_cod_original_sg_symbol_H-M 'P 21/n'
_cod_database_code 7002675

loop_
_symmetry_equiv_pos_as_xyz
'x, y, z'
'-x+1/2, y+1/2, -z+1/2'
'-x, -y, -z'
'x-1/2, -y-1/2, z-1/2'

loop_
_atom_site_label
_atom_site_type_symbol
_atom_site_fract_x
_atom_site_fract_y
_atom_site_fract_z
_atom_site_U_iso_or_equiv
_atom_site_adp_type
_atom_site_occupancy
_atom_site_symmetry_multiplicity
_atom_site_calc_flag
_atom_site_refinement_flags
_atom_site_disorder_assembly
_atom_site_disorder_group
Au1 Au 0.710177(17) 0.365345(15) 0.109212(14) 0.02494(7) Uani 1 1 d . . .
Au2 Au 0.249532(17) 0.635495(16) -0.459570(14) 0.02576(7) Uani 1 1 d . . .
Cl1 Cl 0.14106(11) 0.69182(9) -0.58153(9) 0.0257(3) Uani 1 1 d . . .
Cl2 Cl 0.81383(11) 0.30644(9) 0.23266(9) 0.0249(3) Uani 1 1 d . . .
N2 N 0.6256(4) 0.5022(3) -0.0253(3) 0.0220(9) Uani 1 1 d . . .
N3 N 0.3409(4) 0.4985(3) -0.3283(3) 0.0248(10) Uani 1 1 d . . .
N4 N 0.4127(4) 0.6284(3) -0.2970(3) 0.0239(10) Uani 1 1 d . . .
N1 N 0.5517(4) 0.3731(3) -0.0552(3) 0.0221(9) Uani 1 1 d . . .
C8 C 0.3406(4) 0.5846(4) -0.3563(4) 0.0256(12) Uani 1 1 d . . .
C5 C 0.4585(4) 0.5715(4) -0.2305(4) 0.0229(11) Uani 1 1 d . . .
C1 C 0.6231(4) 0.4167(4) 0.0034(4) 0.0239(11) Uani 1 1 d . . .
C7 C 0.4351(4) 0.4126(4) -0.1975(4) 0.0233(11) Uani 1 1 d . . .
H7 H 0.4040 0.3559 -0.2109 0.028 Uiso 1 1 calc R . .
C3 C 0.5563(4) 0.5127(4) -0.1039(4) 0.0214(11) Uani 1 1 d . . .
C4 C 0.5330(4) 0.5874(4) -0.1569(4) 0.0231(11) Uani 1 1 d . . .
H4 H 0.5650 0.6437 -0.1440 0.028 Uiso 1 1 calc R . .
C2 C 0.5089(4) 0.4290(4) -0.1232(4) 0.0213(11) Uani 1 1 d . . .
C6 C 0.4113(4) 0.4873(4) -0.2504(4) 0.0230(11) Uani 1 1 d . . .
C21 C 0.4394(5) 0.7232(4) -0.2992(4) 0.0310(13) Uani 1 1 d . . .
H21A H 0.4471 0.7490 -0.2411 0.037 Uiso 1 1 calc R . .
H21B H 0.3843 0.7553 -0.3389 0.037 Uiso 1 1 calc R . .
C9 C 0.5278(5) 0.2776(4) -0.0510(4) 0.0261(12) Uani 1 1 d . . .
H9A H 0.4585 0.2669 -0.0841 0.031 Uiso 1 1 calc R . .
H9B H 0.5326 0.2606 0.0096 0.031 Uiso 1 1 calc R . .
C13 C 0.6939(4) 0.5721(4) 0.0154(4) 0.0262(12) Uani 1 1 d . . .
H13A H 0.7206 0.5571 0.0769 0.031 Uiso 1 1 calc R . .
H13B H 0.6571 0.6293 0.0124 0.031 Uiso 1 1 calc R . .
C17 C 0.2706(5) 0.4293(4) -0.3710(4) 0.0298(13) Uani 1 1 d . . .
H17A H 0.2985 0.3694 -0.3527 0.036 Uiso 1 1 calc R . .
H17B H 0.2616 0.4339 -0.4341 0.036 Uiso 1 1 calc R . .
C10 C 0.5995(5) 0.2193(4) -0.0876(5) 0.0352(15) Uani 1 1 d . . .
H10A H 0.6008 0.2417 -0.1455 0.042 Uiso 1 1 calc R . .
H10B H 0.6676 0.2252 -0.0502 0.042 Uiso 1 1 calc R . .
C18 C 0.1702(5) 0.4388(5) -0.3496(4) 0.0382(16) Uani 1 1 d . . .
H18A H 0.1413 0.4977 -0.3705 0.046 Uiso 1 1 calc R . .
H18B H 0.1249 0.3919 -0.3806 0.046 Uiso 1 1 calc R . .
C11 C 0.5705(6) 0.1219(5) -0.0942(5) 0.0429(18) Uani 1 1 d . . .
H11A H 0.5028 0.1158 -0.1324 0.051 Uiso 1 1 calc R . .
H11B H 0.5682 0.0996 -0.0365 0.051 Uiso 1 1 calc R . .
C20 C 0.0746(6) 0.4498(5) -0.2341(5) 0.0426(17) Uani 1 1 d . . .
H20A H 0.0576 0.5132 -0.2440 0.064 Uiso 1 1 calc R . .
H20B H 0.0788 0.4349 -0.1738 0.064 Uiso 1 1 calc R . .
H20C H 0.0230 0.4129 -0.2713 0.064 Uiso 1 1 calc R . .
C19 C 0.1753(5) 0.4314(5) -0.2547(4) 0.0352(15) Uani 1 1 d . . .
H19A H 0.2251 0.4745 -0.2229 0.042 Uiso 1 1 calc R . .
H19B H 0.1979 0.3704 -0.2348 0.042 Uiso 1 1 calc R . .
C22 C 0.5344(5) 0.7383(5) -0.3277(5) 0.0385(16) Uani 1 1 d . . .
H22A H 0.5570 0.8006 -0.3138 0.046 Uiso 1 1 calc R . .
H22B H 0.5866 0.6979 -0.2946 0.046 Uiso 1 1 calc R . .
C23 C 0.5241(6) 0.7225(6) -0.4217(5) 0.0473(19) Uani 1 1 d . . .
H23A H 0.4718 0.7628 -0.4550 0.057 Uiso 1 1 calc R . .
H23B H 0.5020 0.6601 -0.4357 0.057 Uiso 1 1 calc R . .
Cl5 Cl 0.5735(2) 0.4654(2) 0.6017(2) 0.0817(8) Uani 1 1 d . . .
Cl4 Cl 0.7067(2) 0.4124(3) 0.76121(19) 0.0976(11) Uani 1 1 d . . .
Cl3 Cl 0.5649(3) 0.2872(2) 0.66425(19) 0.0979(11) Uani 1 1 d . . .
C12 C 0.6421(7) 0.0648(5) -0.1289(6) 0.057(2) Uani 1 1 d . . .
H12A H 0.6359 0.0794 -0.1896 0.085 Uiso 1 1 calc R . .
H12B H 0.6263 0.0014 -0.1236 0.085 Uiso 1 1 calc R . .
H12C H 0.7104 0.0766 -0.0960 0.085 Uiso 1 1 calc R . .
C24 C 0.6206(7) 0.7385(8) -0.4495(7) 0.068(3) Uani 1 1 d . . .
H24A H 0.6460 0.7985 -0.4316 0.102 Uiso 1 1 calc R . .
H24B H 0.6077 0.7335 -0.5122 0.102 Uiso 1 1 calc R . .
H24C H 0.6702 0.6937 -0.4226 0.102 Uiso 1 1 calc R . .
C25 C 0.6452(8) 0.3772(8) 0.6582(6) 0.071(3) Uani 1 1 d . . .
H25 H 0.6954 0.3576 0.6264 0.085 Uiso 1 1 calc R . .
C14 C 0.7805(7) 0.5842(7) -0.0270(8) 0.075(3) Uani 1 1 d . . .
H14A H 0.7533 0.6098 -0.0849 0.089 Uiso 1 1 calc R . .
H14B H 0.8261 0.6295 0.0066 0.089 Uiso 1 1 calc R . .
C15 C 0.8375(8) 0.5094(8) -0.0364(8) 0.075(3) Uani 1 1 d . . .
H15A H 0.7937 0.4599 -0.0640 0.090 Uiso 1 1 calc R . .
H15B H 0.8765 0.4888 0.0206 0.090 Uiso 1 1 calc R . .
C16 C 0.9122(7) 0.5388(10) -0.0961(7) 0.095(5) Uani 1 1 d . . .
H16A H 0.8756 0.5755 -0.1442 0.143 Uiso 1 1 calc R . .
H16B H 0.9379 0.4851 -0.1184 0.143 Uiso 1 1 calc R . .
H16C H 0.9678 0.5735 -0.0615 0.143 Uiso 1 1 calc R . .

loop_
_atom_site_aniso_label
_atom_site_aniso_U_11
_atom_site_aniso_U_22
_atom_site_aniso_U_33
_atom_site_aniso_U_23
_atom_site_aniso_U_13
_atom_site_aniso_U_12
Au1 0.02667(12) 0.02262(12) 0.02353(12) 0.00043(8) 0.00225(9) 0.00217(9)
Au2 0.02878(13) 0.02487(12) 0.02315(12) 0.00281(8) 0.00536(9) 0.00276(9)
Cl1 0.0311(7) 0.0214(6) 0.0217(6) 0.0047(5) 0.0005(5) 0.0092(5)
Cl2 0.0305(7) 0.0164(6) 0.0206(6) 0.0048(5) -0.0077(5) 0.0052(5)
N2 0.023(2) 0.021(2) 0.022(2) -0.0015(18) 0.0047(19) 0.0008(18)
N3 0.031(3) 0.021(2) 0.022(2) -0.0027(19) 0.005(2) -0.002(2)
N4 0.026(2) 0.019(2) 0.025(2) 0.0023(19) 0.004(2) 0.0047(19)
N1 0.025(2) 0.019(2) 0.023(2) 0.0029(18) 0.0065(19) -0.0028(18)
C8 0.026(3) 0.027(3) 0.025(3) 0.001(2) 0.009(2) 0.000(2)
C5 0.026(3) 0.018(3) 0.026(3) -0.001(2) 0.009(2) 0.001(2)
C1 0.023(3) 0.026(3) 0.024(3) 0.000(2) 0.007(2) 0.004(2)
C7 0.026(3) 0.020(3) 0.024(3) -0.003(2) 0.007(2) -0.002(2)
C3 0.019(3) 0.021(3) 0.024(3) -0.003(2) 0.006(2) 0.001(2)
C4 0.026(3) 0.020(3) 0.025(3) 0.000(2) 0.007(2) -0.002(2)
C2 0.021(3) 0.019(3) 0.023(3) 0.002(2) 0.004(2) 0.002(2)
C6 0.024(3) 0.022(3) 0.023(3) 0.000(2) 0.005(2) 0.000(2)
C21 0.036(3) 0.020(3) 0.036(3) 0.002(3) 0.007(3) 0.004(2)
C9 0.027(3) 0.021(3) 0.029(3) 0.003(2) 0.005(2) -0.006(2)
C13 0.025(3) 0.024(3) 0.027(3) 0.000(2) 0.001(2) -0.001(2)
C17 0.036(3) 0.027(3) 0.025(3) -0.004(2) 0.005(3) -0.002(3)
C10 0.042(4) 0.027(3) 0.037(4) -0.001(3) 0.011(3) 0.001(3)
C18 0.033(4) 0.039(4) 0.035(4) 0.003(3) -0.006(3) -0.011(3)
C11 0.050(4) 0.026(3) 0.043(4) 0.002(3) -0.007(3) 0.003(3)
C20 0.038(4) 0.038(4) 0.056(5) 0.000(3) 0.018(3) 0.002(3)
C19 0.033(3) 0.033(3) 0.037(4) 0.002(3) 0.004(3) -0.003(3)
C22 0.037(4) 0.034(4) 0.044(4) 0.005(3) 0.009(3) -0.003(3)
C23 0.038(4) 0.058(5) 0.049(5) 0.002(4) 0.017(4) -0.001(4)
Cl5 0.0854(19) 0.086(2) 0.0796(18) 0.0100(15) 0.0315(15) 0.0221(16)
Cl4 0.0721(18) 0.163(3) 0.0581(15) -0.0214(19) 0.0160(13) -0.021(2)
Cl3 0.157(3) 0.079(2) 0.0544(15) -0.0105(14) 0.0203(18) -0.013(2)
C12 0.070(6) 0.034(4) 0.056(5) -0.011(4) -0.005(4) 0.014(4)
C24 0.058(6) 0.082(7) 0.071(7) 0.000(5) 0.030(5) -0.006(5)
C25 0.080(7) 0.100(9) 0.039(5) -0.003(5) 0.026(5) 0.024(6)
C14 0.047(5) 0.062(6) 0.128(9) -0.054(6) 0.047(6) -0.026(4)
C15 0.063(6) 0.077(8) 0.086(8) -0.009(6) 0.021(6) 0.000(6)
C16 0.044(5) 0.177(14) 0.077(7) -0.053(8) 0.037(5) -0.024(7)

loop_
_atom_type_symbol
_atom_type_description
_atom_type_scat_dispersion_real
_atom_type_scat_dispersion_imag
_atom_type_scat_source
C C 0.0033 0.0016 'International Tables Vol C Tables 4.2.6.8 and 6.1.1.4'
H H 0.0000 0.0000 'International Tables Vol C Tables 4.2.6.8 and 6.1.1.4'
N N 0.0061 0.0033 'International Tables Vol C Tables 4.2.6.8 and 6.1.1.4'
Cl Cl 0.1484 0.1585 'International Tables Vol C Tables 4.2.6.8 and 6.1.1.4'
Au Au -2.0133 8.8022 'International Tables Vol C Tables 4.2.6.8 and 6.1.1.4'

loop_
_geom_angle_atom_site_label_1
_geom_angle_atom_site_label_2
_geom_angle_atom_site_label_3
_geom_angle
_geom_angle_site_symmetry_1
_geom_angle_site_symmetry_3
_geom_angle_publ_flag
C1 Au1 Cl2 179.22(18) . . ?
C8 Au2 Cl1 178.62(19) . . ?
C1 N2 C3 110.1(5) . . ?
C1 N2 C13 126.2(5) . . ?
C3 N2 C13 123.6(5) . . ?
C8 N3 C6 110.7(5) . . ?
C8 N3 C17 124.2(5) . . ?
C6 N3 C17 124.9(5) . . ?
C8 N4 C5 111.1(5) . . ?
C8 N4 C21 126.3(5) . . ?
C5 N4 C21 122.6(5) . . ?
C1 N1 C2 110.9(5) . . ?
C1 N1 C9 124.7(5) . . ?
C2 N1 C9 124.3(5) . . ?
N3 C8 N4 106.3(5) . . ?
N3 C8 Au2 126.2(4) . . ?
N4 C8 Au2 127.5(4) . . ?
C4 C5 N4 130.9(5) . . ?
C4 C5 C6 123.3(5) . . ?
N4 C5 C6 105.8(5) . . ?
N1 C1 N2 106.9(5) . . ?
N1 C1 Au1 126.7(4) . . ?
N2 C1 Au1 126.4(4) . . ?
C2 C7 C6 113.4(5) . . ?
C2 C7 H7 123.3 . . ?
C6 C7 H7 123.3 . . ?
C4 C3 N2 130.5(5) . . ?
C4 C3 C2 123.3(5) . . ?
N2 C3 C2 106.1(5) . . ?
C5 C4 C3 113.4(5) . . ?
C5 C4 H4 123.3 . . ?
C3 C4 H4 123.3 . . ?
N1 C2 C7 130.7(5) . . ?
N1 C2 C3 105.9(5) . . ?
C7 C2 C3 123.3(5) . . ?
C7 C6 N3 130.7(5) . . ?
C7 C6 C5 123.2(5) . . ?
N3 C6 C5 106.1(5) . . ?
N4 C21 C22 113.3(5) . . ?
N4 C21 H21A 108.9 . . ?
C22 C21 H21A 108.9 . . ?
N4 C21 H21B 108.9 . . ?
C22 C21 H21B 108.9 . . ?
H21A C21 H21B 107.7 . . ?
N1 C9 C10 111.0(5) . . ?
N1 C9 H9A 109.4 . . ?
C10 C9 H9A 109.4 . . ?
N1 C9 H9B 109.4 . . ?
C10 C9 H9B 109.4 . . ?
H9A C9 H9B 108.0 . . ?
N2 C13 C14 112.4(5) . . ?
N2 C13 H13A 109.1 . . ?
C14 C13 H13A 109.1 . . ?
N2 C13 H13B 109.1 . . ?
C14 C13 H13B 109.1 . . ?
H13A C13 H13B 107.9 . . ?
N3 C17 C18 111.6(5) . . ?
N3 C17 H17A 109.3 . . ?
C18 C17 H17A 109.3 . . ?
N3 C17 H17B 109.3 . . ?
C18 C17 H17B 109.3 . . ?
H17A C17 H17B 108.0 . . ?
C11 C10 C9 112.8(6) . . ?
C11 C10 H10A 109.0 . . ?
C9 C10 H10A 109.0 . . ?
C11 C10 H10B 109.0 . . ?
C9 C10 H10B 109.0 . . ?
H10A C10 H10B 107.8 . . ?
C19 C18 C17 113.6(5) . . ?
C19 C18 H18A 108.8 . . ?
C17 C18 H18A 108.8 . . ?
C19 C18 H18B 108.8 . . ?
C17 C18 H18B 108.8 . . ?
H18A C18 H18B 107.7 . . ?
C10 C11 C12 112.5(7) . . ?
C10 C11 H11A 109.1 . . ?
C12 C11 H11A 109.1 . . ?
C10 C11 H11B 109.1 . . ?
C12 C11 H11B 109.1 . . ?
H11A C11 H11B 107.8 . . ?
C19 C20 H20A 109.5 . . ?
C19 C20 H20B 109.5 . . ?
H20A C20 H20B 109.5 . . ?
C19 C20 H20C 109.5 . . ?
H20A C20 H20C 109.5 . . ?
H20B C20 H20C 109.5 . . ?
C18 C19 C20 112.4(6) . . ?
C18 C19 H19A 109.1 . . ?
C20 C19 H19A 109.1 . . ?
C18 C19 H19B 109.1 . . ?
C20 C19 H19B 109.1 . . ?
H19A C19 H19B 107.8 . . ?
C23 C22 C21 113.8(6) . . ?
C23 C22 H22A 108.8 . . ?
C21 C22 H22A 108.8 . . ?
C23 C22 H22B 108.8 . . ?
C21 C22 H22B 108.8 . . ?
H22A C22 H22B 107.7 . . ?
C22 C23 C24 113.1(7) . . ?
C22 C23 H23A 109.0 . . ?
C24 C23 H23A 109.0 . . ?
C22 C23 H23B 109.0 . . ?
C24 C23 H23B 109.0 . . ?
H23A C23 H23B 107.8 . . ?
C11 C12 H12A 109.5 . . ?
C11 C12 H12B 109.5 . . ?
H12A C12 H12B 109.5 . . ?
C11 C12 H12C 109.5 . . ?
H12A C12 H12C 109.5 . . ?
H12B C12 H12C 109.5 . . ?
C23 C24 H24A 109.5 . . ?
C23 C24 H24B 109.5 . . ?
H24A C24 H24B 109.5 . . ?
C23 C24 H24C 109.5 . . ?
H24A C24 H24C 109.5 . . ?
H24B C24 H24C 109.5 . . ?
Cl4 C25 Cl3 110.3(5) . . ?
Cl4 C25 Cl5 110.2(6) . . ?
Cl3 C25 Cl5 108.4(6) . . ?
Cl4 C25 H25 109.3 . . ?
Cl3 C25 H25 109.3 . . ?
Cl5 C25 H25 109.3 . . ?
C15 C14 C13 118.6(9) . . ?
C15 C14 H14A 107.7 . . ?
C13 C14 H14A 107.7 . . ?
C15 C14 H14B 107.7 . . ?
C13 C14 H14B 107.7 . . ?
H14A C14 H14B 107.1 . . ?
C14 C15 C16 107.7(10) . . ?
C14 C15 H15A 110.2 . . ?
C16 C15 H15A 110.2 . . ?
C14 C15 H15B 110.2 . . ?
C16 C15 H15B 110.2 . . ?
H15A C15 H15B 108.5 . . ?
C15 C16 H16A 109.5 . . ?
C15 C16 H16B 109.5 . . ?
H16A C16 H16B 109.5 . . ?
C15 C16 H16C 109.5 . . ?
H16A C16 H16C 109.5 . . ?
H16B C16 H16C 109.5 . . ?

loop_
_geom_bond_atom_site_label_1
_geom_bond_atom_site_label_2
_geom_bond_distance
_geom_bond_site_symmetry_2
_geom_bond_publ_flag
Au1 C1 1.980(6) . ?
Au1 Cl2 2.3163(12) . ?
Au2 C8 1.972(6) . ?
Au2 Cl1 2.3138(13) . ?
N2 C1 1.360(7) . ?
N2 C3 1.394(7) . ?
N2 C13 1.453(7) . ?
N3 C8 1.361(8) . ?
N3 C6 1.395(7) . ?
N3 C17 1.469(8) . ?
N4 C8 1.366(8) . ?
N4 C5 1.390(7) . ?
N4 C21 1.465(8) . ?
N1 C1 1.353(7) . ?
N1 C2 1.386(7) . ?
N1 C9 1.468(7) . ?
C5 C4 1.385(8) . ?
C5 C6 1.417(8) . ?
C7 C2 1.389(8) . ?
C7 C6 1.392(8) . ?
C7 H7 0.9500 . ?
C3 C4 1.391(8) . ?
C3 C2 1.412(8) . ?
C4 H4 0.9500 . ?
C21 C22 1.510(10) . ?
C21 H21A 0.9900 . ?
C21 H21B 0.9900 . ?
C9 C10 1.539(9) . ?
C9 H9A 0.9900 . ?
C9 H9B 0.9900 . ?
C13 C14 1.525(10) . ?
C13 H13A 0.9900 . ?
C13 H13B 0.9900 . ?
C17 C18 1.516(10) . ?
C17 H17A 0.9900 . ?
C17 H17B 0.9900 . ?
C10 C11 1.506(9) . ?
C10 H10A 0.9900 . ?
C10 H10B 0.9900 . ?
C18 C19 1.508(10) . ?
C18 H18A 0.9900 . ?
C18 H18B 0.9900 . ?
C11 C12 1.512(12) . ?
C11 H11A 0.9900 . ?
C11 H11B 0.9900 . ?
C20 C19 1.533(10) . ?
C20 H20A 0.9800 . ?
C20 H20B 0.9800 . ?
C20 H20C 0.9800 . ?
C19 H19A 0.9900 . ?
C19 H19B 0.9900 . ?
C22 C23 1.497(11) . ?
C22 H22A 0.9900 . ?
C22 H22B 0.9900 . ?
C23 C24 1.526(11) . ?
C23 H23A 0.9900 . ?
C23 H23B 0.9900 . ?
Cl5 C25 1.762(11) . ?
Cl4 C25 1.744(10) . ?
Cl3 C25 1.761(12) . ?
C12 H12A 0.9800 . ?
C12 H12B 0.9800 . ?
C12 H12C 0.9800 . ?
C24 H24A 0.9800 . ?
C24 H24B 0.9800 . ?
C24 H24C 0.9800 . ?
C25 H25 1.0000 . ?
C14 C15 1.396(14) . ?
C14 H14A 0.9900 . ?
C14 H14B 0.9900 . ?
C15 C16 1.629(14) . ?
C15 H15A 0.9900 . ?
C15 H15B 0.9900 . ?
C16 H16A 0.9800 . ?
C16 H16B 0.9800 . ?
C16 H16C 0.9800 . ?

loop_
_cod_related_entry_id
_cod_related_entry_database
_cod_related_entry_code
1 ChemSpider 30652640
